data_7031956
loop_
_publ_author_name
'Wang, Yue'
'Qi, Yan'
'Blatov, Vladislav A.'
'Zheng, Jimin'
'Li, Qun'
'Zhang, Chao'

_publ_section_title
;
 Two new zinc(ii) coordination complexes with helix characteristics
 showing both interpenetration and self-catenation features: a platform
 for the synthesis of chiral and catenated structures assembled by
 length-modulated dicarboxylates.
;
_journal_issue 40
_journal_name_full 'Dalton transactions (Cambridge, England : 2003)'
_journal_page_first 15151
_journal_page_last 15158
_journal_paper_doi 10.1039/c4dt01431f
_journal_volume 43
_journal_year 2014
_chemical_formula_sum 'C52 H41 N9 O9 Zn2'
_chemical_formula_weight 1066.72
_chemical_name_systematic
; 
 ? 
;
_space_group_IT_number 143
_symmetry_cell_setting trigonal
_symmetry_space_group_name_Hall 'P 3'
_symmetry_space_group_name_H-M 'P 3'
_atom_sites_solution_hydrogens geom
_atom_sites_solution_primary direct
_atom_sites_solution_secondary difmap
_audit_creation_method SHELXL-97
_cell_angle_alpha 90.00
_cell_angle_beta 90.00
_cell_angle_gamma 120.00
_cell_formula_units_Z 3
_cell_length_a 19.106(3)
_cell_length_b 19.106(3)
_cell_length_c 11.496(2)
_cell_measurement_temperature 293(2)
_cell_measurement_theta_max 27.48
_cell_measurement_theta_min 3.03
_cell_volume 3634.3(10)
_computing_cell_refinement 'Bruker XSCANS'
_computing_data_collection 'Bruker XSCANS'
_computing_data_reduction 'Bruker SHELXTL'
_computing_molecular_graphics 'Bruker SHELXTL'
_computing_publication_material 'Bruker SHELXTL'
_computing_structure_refinement 'SHELXL-97 (Sheldrick, 1997)'
_computing_structure_solution 'SHELXS-97 (Sheldrick, 1990)'
_diffrn_ambient_temperature 293(2)
_diffrn_measured_fraction_theta_full 0.999
_diffrn_measured_fraction_theta_max 0.999
_diffrn_measurement_device_type 'Bruker P4'
_diffrn_measurement_method '\w scans'
_diffrn_radiation_monochromator graphite
_diffrn_radiation_source 'fine-focus sealed tube'
_diffrn_radiation_type MoK\a
_diffrn_radiation_wavelength 0.71073
_diffrn_reflns_av_R_equivalents 0.1525
_diffrn_reflns_av_sigmaI/netI 0.1730
_diffrn_reflns_limit_h_max 24
_diffrn_reflns_limit_h_min -24
_diffrn_reflns_limit_k_max 21
_diffrn_reflns_limit_k_min -24
_diffrn_reflns_limit_l_max 14
_diffrn_reflns_limit_l_min -14
_diffrn_reflns_number 34777
_diffrn_reflns_theta_full 27.48
_diffrn_reflns_theta_max 27.48
_diffrn_reflns_theta_min 3.03
_exptl_absorpt_coefficient_mu 1.052
_exptl_absorpt_correction_T_max 0.810
_exptl_absorpt_correction_T_min 0.810
_exptl_absorpt_correction_type none
_exptl_crystal_colour colorless
_exptl_crystal_density_diffrn 1.462
_exptl_crystal_density_meas 1.462
_exptl_crystal_density_method 'not measured'
_exptl_crystal_description prism
_exptl_crystal_F_000 1644
_exptl_crystal_size_max 0.20
_exptl_crystal_size_mid 0.20
_exptl_crystal_size_min 0.20
_refine_diff_density_max 0.885
_refine_diff_density_min -0.538
_refine_diff_density_rms 0.085
_refine_ls_abs_structure_details 'Flack H D (1983), Acta Cryst. A39, 876-881'
_refine_ls_abs_structure_Flack 0.189(13)
_refine_ls_extinction_method none
_refine_ls_goodness_of_fit_ref 0.967
_refine_ls_hydrogen_treatment mixed
_refine_ls_matrix_type full
_refine_ls_number_parameters 653
_refine_ls_number_reflns 11073
_refine_ls_number_restraints 37
_refine_ls_restrained_S_all 0.973
_refine_ls_R_factor_all 0.1601
_refine_ls_R_factor_gt 0.0730
_refine_ls_shift/su_max 0.146
_refine_ls_shift/su_mean 0.018
_refine_ls_structure_factor_coef Fsqd
_refine_ls_weighting_details 'calc w=1/[\s^2^(Fo^2^)+(0.0678P)^2^+0.0000P] where P=(Fo^2^+2Fc^2^)/3'
_refine_ls_weighting_scheme calc
_refine_ls_wR_factor_gt 0.1380
_refine_ls_wR_factor_ref 0.1710
_reflns_number_gt 5708
_reflns_number_total 11073
_reflns_threshold_expression >2sigma(I)
_cod_data_source_file c4dt01431f2.cif
_cod_data_source_block shelxl
_cod_depositor_comments 'Adding full bibliography for 7031956--7031957.cif.'
_cod_original_sg_symbol_H-M P3
_cod_original_formula_sum 'C52 H41 N9 O9 Zn2 '
_cod_database_code 7031956

loop_
_symmetry_equiv_pos_as_xyz
'x, y, z'
'-y, x-y, z'
'-x+y, -x, z'

loop_
_atom_site_label
_atom_site_type_symbol
_atom_site_fract_x
_atom_site_fract_y
_atom_site_fract_z
_atom_site_U_iso_or_equiv
_atom_site_adp_type
_atom_site_occupancy
_atom_site_symmetry_multiplicity
_atom_site_calc_flag
_atom_site_refinement_flags
C1 C -0.1743(3) 0.0983(3) 1.0446(4) 0.0397(15) Uani 1 1 d .
C2 C -0.1110(3) 0.1223(3) 0.9515(5) 0.0365(14) Uani 1 1 d .
C3 C -0.1058(3) 0.0661(3) 0.8871(5) 0.0526(19) Uani 1 1 d .
H3 H -0.1407 0.0112 0.8996 0.063 Uiso 1 1 calc R
C4 C -0.0574(3) 0.2033(3) 0.9340(5) 0.0508(17) Uani 1 1 d .
H4 H -0.0613 0.2415 0.9794 0.061 Uiso 1 1 calc R
C5 C 0.0012(3) 0.2283(3) 0.8512(5) 0.057(2) Uani 1 1 d .
H5 H 0.0366 0.2833 0.8408 0.069 Uiso 1 1 calc R
C6 C -0.0463(3) 0.0928(3) 0.8009(5) 0.0518(18) Uani 1 1 d .
H6 H -0.0443 0.0541 0.7542 0.062 Uiso 1 1 calc R
C7 C 0.0091(3) 0.1722(3) 0.7810(5) 0.0470(17) Uani 1 1 d .
C8 C 0.0711(3) 0.1968(3) 0.6901(5) 0.0446(16) Uani 1 1 d .
C9 C 0.0515(3) 0.1538(4) 0.5855(5) 0.051(2) Uani 1 1 d .
H9 H 0.0024 0.1063 0.5759 0.062 Uiso 1 1 calc R
C10 C 0.1463(3) 0.2658(3) 0.7038(5) 0.0481(18) Uani 1 1 d .
H10 H 0.1599 0.2929 0.7747 0.058 Uiso 1 1 calc R
C11 C 0.2015(3) 0.2947(3) 0.6124(5) 0.0526(18) Uani 1 1 d .
H11 H 0.2512 0.3415 0.6222 0.063 Uiso 1 1 calc R
C12 C 0.1092(3) 0.1853(4) 0.4949(5) 0.0545(19) Uani 1 1 d .
H12 H 0.0963 0.1581 0.4241 0.065 Uiso 1 1 calc R
C13 C 0.1827(3) 0.2536(3) 0.5062(4) 0.0450(17) Uani 1 1 d .
C14 C 0.2374(3) 0.2889(3) 0.4015(5) 0.0476(16) Uani 1 1 d .
C15 C 0.4462(3) 0.0205(3) 1.1161(5) 0.0421(17) Uani 1 1 d .
C16 C 0.5115(3) 0.0596(3) 1.0219(4) 0.0416(16) Uani 1 1 d .
C17 C 0.5402(3) 0.0142(3) 0.9704(5) 0.0493(17) Uani 1 1 d .
H17 H 0.5188 -0.0398 0.9908 0.059 Uiso 1 1 calc R
C18 C 0.5426(4) 0.1392(4) 0.9885(5) 0.061(2) Uani 1 1 d .
H18 H 0.5241 0.1708 1.0233 0.073 Uiso 1 1 calc R
C19 C 0.6003(4) 0.1711(4) 0.9048(6) 0.062(2) Uani 1 1 d .
H19 H 0.6197 0.2244 0.8824 0.075 Uiso 1 1 calc R
C20 C 0.6008(3) 0.0483(4) 0.8884(5) 0.0615(18) Uani 1 1 d .
H20 H 0.6216 0.0176 0.8572 0.074 Uiso 1 1 calc R
C21 C 0.6315(3) 0.1278(3) 0.8512(5) 0.0469(17) Uani 1 1 d .
C22 C 0.6947(3) 0.1624(3) 0.7598(5) 0.0511(17) Uani 1 1 d .
C23 C 0.7525(4) 0.1389(4) 0.7509(6) 0.081(2) Uani 1 1 d .
H23 H 0.7533 0.1037 0.8059 0.097 Uiso 1 1 calc R
C24 C 0.6948(3) 0.2152(4) 0.6723(5) 0.0601(19) Uani 1 1 d .
H24 H 0.6554 0.2301 0.6726 0.072 Uiso 1 1 calc R
C25 C 0.7536(3) 0.2443(4) 0.5870(5) 0.0536(18) Uani 1 1 d .
H25 H 0.7540 0.2805 0.5325 0.064 Uiso 1 1 calc R
C26 C 0.8086(3) 0.1668(4) 0.6623(6) 0.075(2) Uani 1 1 d .
H26 H 0.8454 0.1484 0.6575 0.090 Uiso 1 1 calc R
C27 C 0.8117(3) 0.2218(3) 0.5795(5) 0.0441(15) Uani 1 1 d .
C28 C 0.8757(3) 0.2541(3) 0.4891(5) 0.0445(17) Uani 1 1 d .
C29 C 0.4634(3) 0.3133(3) 0.2194(4) 0.0356(15) Uani 1 1 d .
H29 H 0.4518 0.2697 0.1712 0.043 Uiso 1 1 calc R
C30 C 0.4551(3) 0.4047(3) 0.3168(5) 0.0418(16) Uani 1 1 d .
H30 H 0.4350 0.4359 0.3488 0.050 Uiso 1 1 calc R
C31 C 0.5289(3) 0.4160(3) 0.3381(5) 0.0477(18) Uani 1 1 d .
H31 H 0.5687 0.4556 0.3849 0.057 Uiso 1 1 calc R
C32 C 0.6016(3) 0.3449(3) 0.2696(4) 0.0337(14) Uani 1 1 d .
C33 C 0.5886(3) 0.2670(3) 0.2701(5) 0.0352(15) Uani 1 1 d .
H33 H 0.5365 0.2227 0.2708 0.042 Uiso 1 1 calc R
C34 C 0.3042(3) 0.4574(3) 0.1662(5) 0.0453(16) Uani 1 1 d .
H34 H 0.3196 0.4722 0.2431 0.054 Uiso 1 1 calc R
C35 C 0.2671(3) 0.3890(3) 0.0067(5) 0.0492(16) Uani 1 1 d .
H35 H 0.2525 0.3474 -0.0466 0.059 Uiso 1 1 calc R
C36 C 0.2728(4) 0.4604(4) -0.0171(5) 0.064(2) Uani 1 1 d .
H36 H 0.2624 0.4766 -0.0882 0.077 Uiso 1 1 calc R
C37 C 0.3150(3) 0.5877(3) 0.0944(4) 0.0338(14) Uani 1 1 d .
C38 C 0.2544(3) 0.6059(3) 0.0932(4) 0.0382(15) Uani 1 1 d .
H38 H 0.2008 0.5646 0.0916 0.046 Uiso 1 1 calc R
C39 C 0.9779(3) 0.1818(3) 0.2548(4) 0.0323(14) Uani 1 1 d .
H39 H 0.9320 0.1483 0.2981 0.039 Uiso 1 1 calc R
C40 C 1.0711(3) 0.2844(3) 0.1698(5) 0.0431(17) Uani 1 1 d .
H40 H 1.1028 0.3370 0.1427 0.052 Uiso 1 1 calc R
C41 C 1.0832(3) 0.2231(3) 0.1436(5) 0.0365(15) Uani 1 1 d .
H41 H 1.1241 0.2252 0.0973 0.044 Uiso 1 1 calc R
C42 C 1.0099(3) 0.0757(3) 0.1958(4) 0.0268(13) Uani 1 1 d .
C43 C 0.9320(3) 0.0108(3) 0.1967(5) 0.0328(14) Uani 1 1 d .
H43 H 0.8872 0.0177 0.1978 0.039 Uiso 1 1 calc R
C44 C 1.1071(3) 0.3898(3) 0.4821(5) 0.0491(17) Uani 1 1 d .
H44 H 1.0827 0.3389 0.5165 0.059 Uiso 1 1 calc R
C45 C 1.1800(3) 0.4506(3) 0.5095(5) 0.0523(18) Uani 1 1 d .
H45 H 1.2152 0.4506 0.5654 0.063 Uiso 1 1 calc R
C46 C 1.1262(3) 0.4865(3) 0.3679(4) 0.0297(13) Uani 1 1 d .
H46 H 1.1202 0.5165 0.3090 0.036 Uiso 1 1 calc R
C47 C 1.2652(3) 0.5921(3) 0.4344(4) 0.0320(14) Uani 1 1 d .
C48 C 1.2585(3) 0.6604(3) 0.4342(5) 0.0381(15) Uani 1 1 d .
H48 H 1.2079 0.6561 0.4339 0.046 Uiso 1 1 calc R
N1 N 0.4119(2) 0.3400(2) 0.2399(4) 0.0325(12) Uani 1 1 d .
N2 N 0.5338(2) 0.3566(2) 0.2763(4) 0.0366(12) Uani 1 1 d .
N3 N 0.2856(2) 0.3863(2) 0.1190(4) 0.0343(12) Uani 1 1 d .
N4 N 0.2971(2) 0.5052(2) 0.0837(4) 0.0383(12) Uani 1 1 d .
N5 N 1.0068(2) 0.2595(2) 0.2409(4) 0.0324(11) Uani 1 1 d .
N6 N 1.0230(2) 0.1565(2) 0.1986(4) 0.0296(11) Uani 1 1 d .
N7 N 1.0721(2) 0.4131(2) 0.3942(4) 0.0360(12) Uani 1 1 d .
N8 N 1.1926(2) 0.5145(2) 0.4367(4) 0.0373(12) Uani 1 1 d .
O1 O 0.9266(2) 0.2305(3) 0.4884(4) 0.0721(14) Uani 1 1 d .
O2 O 0.8735(2) 0.3001(2) 0.4133(3) 0.0519(12) Uani 1 1 d .
O3 O 0.4358(2) 0.0698(2) 1.1774(3) 0.0469(11) Uani 1 1 d .
O4 O 0.4100(2) -0.0542(2) 1.1294(4) 0.0681(14) Uani 1 1 d .
O6 O 0.2258(2) 0.2400(3) 0.3178(3) 0.0568(14) Uani 1 1 d .
O7 O 0.2862(2) 0.3623(2) 0.3999(4) 0.0567(13) Uani 1 1 d .
O8 O -0.2258(2) 0.0237(2) 1.0557(4) 0.0499(12) Uani 1 1 d .
O9 O -0.1756(3) 0.1477(3) 1.1083(4) 0.0881(19) Uani 1 1 d .
Zn1 Zn 0.29920(3) 0.29562(3) 0.19154(4) 0.03175(16) Uani 1 1 d .
Zn2 Zn 0.96859(3) 0.33076(3) 0.31026(4) 0.03182(16) Uani 1 1 d .
C55 C 0.4581(7) 0.5392(7) 0.6761(9) 0.155(4) Uani 1 1 d U
C54 C 0.5083(7) 0.6393(7) 0.8186(10) 0.170(4) Uani 1 1 d U
H54A H 0.4576 0.6369 0.8046 0.204 Uiso 1 1 calc R
H54B H 0.5516 0.6938 0.8083 0.204 Uiso 1 1 calc R
H54C H 0.5093 0.6221 0.8968 0.204 Uiso 1 1 calc R
N9 N 0.5193(7) 0.5793(7) 0.7260(10) 0.196(4) Uani 1 1 d U
C53 C 0.5876(6) 0.5712(7) 0.7102(10) 0.158(4) Uani 1 1 d U
H53A H 0.5734 0.5240 0.6644 0.190 Uiso 1 1 calc R
H53B H 0.6075 0.5661 0.7846 0.190 Uiso 1 1 calc R
H53C H 0.6288 0.6181 0.6709 0.190 Uiso 1 1 calc R
O14 O 0.3823(5) 0.5419(5) 0.6949(8) 0.184(3) Uani 1 1 d U
C56 C 0.4474(6) 0.4731(6) 0.5880(8) 0.144(4) Uani 1 1 d U
H56A H 0.4910 0.4956 0.5329 0.173 Uiso 1 1 calc R
H56B H 0.3969 0.4533 0.5478 0.173 Uiso 1 1 calc R
H56C H 0.4476 0.4294 0.6289 0.173 Uiso 1 1 calc R

loop_
_atom_site_aniso_label
_atom_site_aniso_U_11
_atom_site_aniso_U_22
_atom_site_aniso_U_33
_atom_site_aniso_U_23
_atom_site_aniso_U_13
_atom_site_aniso_U_12
C1 0.038(2) 0.042(3) 0.037(3) 0.002(2) 0.005(2) 0.019(2)
C2 0.028(2) 0.035(2) 0.045(3) 0.007(2) 0.002(2) 0.0149(19)
C3 0.045(3) 0.031(3) 0.074(4) -0.001(3) 0.004(3) 0.014(2)
C4 0.048(3) 0.044(3) 0.052(3) -0.002(3) 0.023(3) 0.016(2)
C5 0.038(3) 0.036(3) 0.075(4) -0.004(3) 0.019(3) 0.001(3)
C6 0.047(3) 0.037(3) 0.066(4) -0.002(3) 0.015(3) 0.017(2)
C7 0.038(3) 0.054(3) 0.049(3) 0.008(3) 0.008(3) 0.022(2)
C8 0.048(3) 0.042(3) 0.045(3) 0.000(2) 0.006(3) 0.024(2)
C9 0.038(3) 0.052(3) 0.049(4) -0.002(3) 0.013(3) 0.011(3)
C10 0.043(3) 0.051(3) 0.034(3) 0.003(3) 0.012(2) 0.011(2)
C11 0.045(3) 0.061(3) 0.049(3) 0.008(3) 0.000(3) 0.024(3)
C12 0.044(3) 0.072(4) 0.049(4) 0.012(3) 0.018(3) 0.031(3)
C13 0.034(3) 0.064(3) 0.033(3) 0.003(3) 0.006(2) 0.022(2)
C14 0.035(2) 0.066(3) 0.053(4) 0.013(3) 0.009(2) 0.033(2)
C15 0.021(2) 0.057(3) 0.041(3) 0.005(3) 0.000(2) 0.014(2)
C16 0.038(3) 0.056(3) 0.026(3) 0.004(2) 0.009(2) 0.020(2)
C17 0.046(3) 0.055(3) 0.051(3) 0.020(3) 0.015(3) 0.029(2)
C18 0.071(4) 0.049(3) 0.054(4) -0.001(3) 0.027(3) 0.024(3)
C19 0.058(4) 0.028(3) 0.076(4) 0.008(3) 0.028(3) 0.003(3)
C20 0.072(3) 0.081(3) 0.053(4) 0.008(3) 0.029(3) 0.055(3)
C21 0.046(3) 0.058(3) 0.037(3) 0.010(3) 0.009(3) 0.026(2)
C22 0.038(2) 0.062(3) 0.060(4) 0.020(3) 0.017(3) 0.030(2)
C23 0.071(3) 0.118(4) 0.076(4) 0.062(3) 0.041(3) 0.065(3)
C24 0.054(3) 0.081(4) 0.061(4) 0.021(3) 0.014(3) 0.045(3)
C25 0.054(3) 0.063(3) 0.053(4) 0.036(3) 0.027(3) 0.036(2)
C26 0.045(3) 0.104(4) 0.093(5) 0.046(4) 0.027(3) 0.050(3)
C27 0.028(2) 0.064(3) 0.051(3) 0.019(3) 0.005(2) 0.031(2)
C28 0.033(3) 0.043(3) 0.049(3) 0.002(3) 0.005(3) 0.013(2)
C29 0.028(2) 0.036(2) 0.041(3) -0.001(2) -0.005(2) 0.016(2)
C30 0.037(2) 0.026(2) 0.064(4) -0.015(2) 0.001(3) 0.0174(19)
C31 0.025(2) 0.032(3) 0.082(4) -0.020(3) -0.001(3) 0.011(2)
C32 0.023(2) 0.029(2) 0.050(3) -0.004(2) 0.001(2) 0.0134(18)
C33 0.023(2) 0.018(2) 0.062(3) -0.004(2) 0.001(2) 0.0082(18)
C34 0.051(3) 0.037(3) 0.050(3) -0.008(2) -0.017(3) 0.023(2)
C35 0.060(3) 0.051(3) 0.046(3) -0.012(2) -0.015(3) 0.034(2)
C36 0.100(4) 0.050(3) 0.046(4) -0.011(3) -0.023(3) 0.041(3)
C37 0.030(2) 0.025(2) 0.043(3) 0.006(2) -0.001(2) 0.0115(19)
C38 0.031(2) 0.033(2) 0.049(3) 0.002(2) -0.001(2) 0.015(2)
C39 0.027(2) 0.034(2) 0.039(3) 0.001(2) 0.003(2) 0.0176(19)
C40 0.036(3) 0.029(3) 0.067(4) 0.013(3) 0.009(3) 0.018(2)
C41 0.030(2) 0.024(2) 0.056(4) 0.009(2) 0.013(2) 0.0137(19)
C42 0.027(2) 0.015(2) 0.034(3) 0.0001(19) -0.001(2) 0.0068(17)
C43 0.022(2) 0.037(2) 0.046(3) 0.002(2) -0.001(2) 0.0194(18)
C44 0.046(3) 0.030(3) 0.056(4) 0.008(3) -0.006(3) 0.009(2)
C45 0.047(3) 0.038(3) 0.068(4) 0.006(3) -0.012(3) 0.019(2)
C46 0.033(2) 0.023(2) 0.034(3) -0.004(2) -0.012(2) 0.0152(18)
C47 0.028(2) 0.031(2) 0.030(3) 0.006(2) -0.003(2) 0.009(2)
C48 0.031(2) 0.037(3) 0.047(3) 0.002(2) -0.004(2) 0.018(2)
N1 0.0349(19) 0.0244(18) 0.040(2) -0.0098(17) 0.0035(18) 0.0165(15)
N2 0.032(2) 0.0251(19) 0.054(3) -0.0055(18) -0.003(2) 0.0154(16)
N3 0.0231(18) 0.039(2) 0.039(3) -0.0040(19) -0.0005(18) 0.0145(16)
N4 0.033(2) 0.030(2) 0.048(3) -0.0068(19) -0.011(2) 0.0130(17)
N5 0.0402(19) 0.0229(18) 0.043(3) -0.0025(17) 0.0038(19) 0.0227(15)
N6 0.0287(19) 0.0165(17) 0.046(3) 0.0017(17) 0.0021(19) 0.0134(15)
N7 0.035(2) 0.034(2) 0.038(2) 0.0011(18) -0.0033(19) 0.0161(17)
N8 0.035(2) 0.031(2) 0.045(3) -0.0011(19) 0.000(2) 0.0154(16)
O1 0.063(2) 0.090(3) 0.078(3) 0.042(2) 0.043(2) 0.0499(19)
O2 0.0473(18) 0.060(2) 0.056(2) 0.0241(19) 0.0105(18) 0.0321(16)
O3 0.0352(17) 0.054(2) 0.054(2) -0.0066(18) 0.0122(18) 0.0238(15)
O4 0.075(2) 0.049(2) 0.071(3) 0.014(2) 0.036(2) 0.024(2)
O6 0.052(2) 0.075(3) 0.033(2) -0.004(2) 0.0066(19) 0.024(2)
O7 0.044(2) 0.055(2) 0.061(3) 0.003(2) 0.017(2) 0.0167(18)
O8 0.0367(18) 0.044(2) 0.067(3) 0.0208(19) 0.0185(19) 0.0179(16)
O9 0.059(3) 0.071(3) 0.099(3) -0.007(3) 0.042(3) 0.006(2)
Zn1 0.0248(2) 0.0285(3) 0.0403(3) -0.0018(3) 0.0026(3) 0.0121(2)
Zn2 0.0288(3) 0.0279(3) 0.0415(3) 0.0030(3) 0.0030(3) 0.0162(2)
C55 0.165(6) 0.136(6) 0.130(6) 0.037(5) -0.021(5) 0.049(4)
C54 0.207(7) 0.151(6) 0.145(6) -0.037(5) 0.024(6) 0.083(5)
N9 0.205(6) 0.184(6) 0.192(6) 0.055(5) -0.005(5) 0.093(4)
C53 0.148(6) 0.162(6) 0.177(7) 0.034(5) 0.023(5) 0.086(4)
O14 0.200(5) 0.183(5) 0.193(6) 0.030(4) -0.007(5) 0.115(4)
C56 0.170(6) 0.132(6) 0.112(6) -0.011(5) 0.021(5) 0.060(4)

loop_
_atom_type_symbol
_atom_type_description
_atom_type_scat_dispersion_real
_atom_type_scat_dispersion_imag
_atom_type_scat_source
C C 0.0033 0.0016 'International Tables Vol C Tables 4.2.6.8 and 6.1.1.4'
H H 0.0000 0.0000 'International Tables Vol C Tables 4.2.6.8 and 6.1.1.4'
N N 0.0061 0.0033 'International Tables Vol C Tables 4.2.6.8 and 6.1.1.4'
O O 0.0106 0.0060 'International Tables Vol C Tables 4.2.6.8 and 6.1.1.4'
Zn Zn 0.2839 1.4301 'International Tables Vol C Tables 4.2.6.8 and 6.1.1.4'

loop_
_geom_angle_atom_site_label_1
_geom_angle_atom_site_label_2
_geom_angle_atom_site_label_3
_geom_angle
_geom_angle_site_symmetry_1
_geom_angle_site_symmetry_3
O9 C1 O8 120.7(5) . .
O9 C1 C2 121.4(5) . .
O8 C1 C2 117.8(5) . .
C3 C2 C4 120.3(5) . .
C3 C2 C1 121.1(4) . .
C4 C2 C1 118.6(5) . .
C2 C3 C6 118.0(5) . .
C2 C3 H3 121.0 . .
C6 C3 H3 121.0 . .
C5 C4 C2 121.0(6) . .
C5 C4 H4 119.5 . .
C2 C4 H4 119.5 . .
C4 C5 C7 121.1(5) . .
C4 C5 H5 119.4 . .
C7 C5 H5 119.4 . .
C7 C6 C3 124.2(6) . .
C7 C6 H6 117.9 . .
C3 C6 H6 117.9 . .
C6 C7 C5 115.4(5) . .
C6 C7 C8 121.9(6) . .
C5 C7 C8 122.7(5) . .
C10 C8 C9 120.0(5) . .
C10 C8 C7 120.6(5) . .
C9 C8 C7 119.2(4) . .
C8 C9 C12 117.5(5) . .
C8 C9 H9 121.3 . .
C12 C9 H9 121.3 . .
C11 C10 C8 120.6(5) . .
C11 C10 H10 119.7 . .
C8 C10 H10 119.7 . .
C10 C11 C13 120.4(5) . .
C10 C11 H11 119.8 . .
C13 C11 H11 119.8 . .
C13 C12 C9 123.2(5) . .
C13 C12 H12 118.4 . .
C9 C12 H12 118.4 . .
C12 C13 C11 118.2(5) . .
C12 C13 C14 120.1(5) . .
C11 C13 C14 121.2(5) . .
O7 C14 O6 125.0(5) . .
O7 C14 C13 118.6(5) . .
O6 C14 C13 116.3(5) . .
O4 C15 O3 125.3(5) . .
O4 C15 C16 119.8(5) . .
O3 C15 C16 114.9(5) . .
C17 C16 C18 119.2(5) . .
C17 C16 C15 118.8(5) . .
C18 C16 C15 122.0(6) . .
C16 C17 C20 120.2(6) . .
C16 C17 H17 119.9 . .
C20 C17 H17 119.9 . .
C19 C18 C16 119.8(6) . .
C19 C18 H18 120.1 . .
C16 C18 H18 120.1 . .
C18 C19 C21 123.0(6) . .
C18 C19 H19 118.5 . .
C21 C19 H19 118.5 . .
C17 C20 C21 121.5(6) . .
C17 C20 H20 119.3 . .
C21 C20 H20 119.3 . .
C19 C21 C20 116.2(5) . .
C19 C21 C22 123.2(5) . .
C20 C21 C22 120.5(6) . .
C23 C22 C24 117.2(5) . .
C23 C22 C21 120.7(5) . .
C24 C22 C21 121.9(6) . .
C26 C23 C22 121.4(6) . .
C26 C23 H23 119.3 . .
C22 C23 H23 119.3 . .
C25 C24 C22 120.0(6) . .
C25 C24 H24 120.0 . .
C22 C24 H24 120.0 . .
C27 C25 C24 122.6(6) . .
C27 C25 H25 118.7 . .
C24 C25 H25 118.7 . .
C23 C26 C27 121.7(7) . .
C23 C26 H26 119.2 . .
C27 C26 H26 119.2 . .
C25 C27 C26 117.0(5) . .
C25 C27 C28 122.6(5) . .
C26 C27 C28 120.4(6) . .
O2 C28 O1 123.4(5) . .
O2 C28 C27 117.9(6) . .
O1 C28 C27 118.6(5) . .
N1 C29 N2 112.3(5) . .
N1 C29 H29 123.8 . .
N2 C29 H29 123.8 . .
C31 C30 N1 111.4(5) . .
C31 C30 H30 124.3 . .
N1 C30 H30 124.3 . .
C30 C31 N2 105.8(4) . .
C30 C31 H31 127.1 . .
N2 C31 H31 127.1 . .
C33 C32 C33 121.9(5) . 3_665
C33 C32 N2 118.8(4) . .
C33 C32 N2 119.2(4) 3_665 .
C32 C33 C32 118.1(5) . 2_655
C32 C33 H33 120.9 . .
C32 C33 H33 121.0 2_655 .
N3 C34 N4 109.4(5) . .
N3 C34 H34 125.3 . .
N4 C34 H34 125.3 . .
C36 C35 N3 110.2(5) . .
C36 C35 H35 124.9 . .
N3 C35 H35 124.9 . .
C35 C36 N4 106.9(5) . .
C35 C36 H36 126.5 . .
N4 C36 H36 126.5 . .
C38 C37 C38 119.9(5) . 2_665
C38 C37 N4 120.7(4) . .
C38 C37 N4 119.0(5) 2_665 .
C37 C38 C37 120.0(5) . 3_565
C37 C38 H38 120.0 . .
C37 C38 H38 120.0 3_565 .
N5 C39 N6 111.4(4) . .
N5 C39 H39 124.3 . .
N6 C39 H39 124.3 . .
C41 C40 N5 110.7(5) . .
C41 C40 H40 124.6 . .
N5 C40 H40 124.6 . .
C40 C41 N6 106.1(5) . .
C40 C41 H41 127.0 . .
N6 C41 H41 127.0 . .
C43 C42 C43 123.7(5) . 3_765
C43 C42 N6 119.7(5) . .
C43 C42 N6 116.5(4) 3_765 .
C42 C43 C42 116.3(5) . 2_645
C42 C43 H43 121.9 . .
C42 C43 H43 121.9 2_645 .
C45 C44 N7 110.5(5) . .
C45 C44 H44 124.7 . .
N7 C44 H44 124.7 . .
C44 C45 N8 105.6(5) . .
C44 C45 H45 127.2 . .
N8 C45 H45 127.2 . .
N7 C46 N8 111.9(4) . .
N7 C46 H46 124.0 . .
N8 C46 H46 124.0 . .
C48 C47 C48 120.4(5) . 2_755
C48 C47 N8 118.7(5) . .
C48 C47 N8 120.9(5) 2_755 .
C47 C48 C47 119.6(5) . 3_775
C47 C48 H48 120.2 . .
C47 C48 H48 120.2 3_775 .
C29 N1 C30 103.1(4) . .
C29 N1 Zn1 130.1(3) . .
C30 N1 Zn1 126.5(4) . .
C29 N2 C31 107.3(5) . .
C29 N2 C32 125.9(5) . .
C31 N2 C32 126.7(4) . .
C34 N3 C35 107.0(5) . .
C34 N3 Zn1 127.7(4) . .
C35 N3 Zn1 124.6(4) . .
C34 N4 C36 106.5(5) . .
C34 N4 C37 128.4(4) . .
C36 N4 C37 125.0(5) . .
C39 N5 C40 105.4(5) . .
C39 N5 Zn2 129.2(3) . .
C40 N5 Zn2 125.4(3) . .
C39 N6 C41 106.3(4) . .
C39 N6 C42 126.8(4) . .
C41 N6 C42 127.0(4) . .
C46 N7 C44 105.3(4) . .
C46 N7 Zn2 131.5(4) . .
C44 N7 Zn2 121.7(3) . .
C46 N8 C45 106.6(4) . .
C46 N8 C47 128.7(4) . .
C45 N8 C47 124.6(4) . .
C28 O2 Zn2 105.9(4) . .
C15 O3 Zn2 120.3(3) . 3_666
C14 O6 Zn1 110.6(3) . .
C1 O8 Zn1 111.6(4) . 2_556
O6 Zn1 N1 111.38(17) . .
O6 Zn1 O8 104.66(17) . 3_554
N1 Zn1 O8 124.95(18) . 3_554
O6 Zn1 N3 113.99(19) . .
N1 Zn1 N3 109.02(16) . .
O8 Zn1 N3 91.63(15) 3_554 .
O3 Zn2 O2 96.98(16) 2_654 .
O3 Zn2 N5 104.49(17) 2_654 .
O2 Zn2 N5 128.60(16) . .
O3 Zn2 N7 119.21(18) 2_654 .
O2 Zn2 N7 109.48(16) . .
N5 Zn2 N7 99.71(17) . .
N9 C55 O14 124.9(14) . .
N9 C55 C56 122.2(15) . .
O14 C55 C56 112.8(9) . .
N9 C54 H54A 109.5 . .
N9 C54 H54B 109.5 . .
H54A C54 H54B 109.5 . .
N9 C54 H54C 109.5 . .
H54A C54 H54C 109.5 . .
H54B C54 H54C 109.5 . .
C55 N9 C53 122.8(15) . .
C55 N9 C54 109.6(13) . .
C53 N9 C54 127.5(10) . .
N9 C53 H53A 109.5 . .
N9 C53 H53B 109.5 . .
H53A C53 H53B 109.5 . .
N9 C53 H53C 109.5 . .
H53A C53 H53C 109.5 . .
H53B C53 H53C 109.5 . .
C55 C56 H56A 109.5 . .
C55 C56 H56B 109.4 . .
H56A C56 H56B 109.5 . .
C55 C56 H56C 109.5 . .
H56A C56 H56C 109.5 . .
H56B C56 H56C 109.5 . .

loop_
_geom_bond_atom_site_label_1
_geom_bond_atom_site_label_2
_geom_bond_distance
_geom_bond_site_symmetry_2
C1 O9 1.204(7) .
C1 O8 1.269(6) .
C1 C2 1.505(7) .
C2 C3 1.348(8) .
C2 C4 1.379(7) .
C3 C6 1.398(8) .
C3 H3 0.9300 .
C4 C5 1.361(7) .
C4 H4 0.9300 .
C5 C7 1.409(8) .
C5 H5 0.9300 .
C6 C7 1.367(7) .
C6 H6 0.9300 .
C7 C8 1.468(7) .
C8 C10 1.390(7) .
C8 C9 1.399(8) .
C9 C12 1.413(7) .
C9 H9 0.9300 .
C10 C11 1.392(7) .
C10 H10 0.9300 .
C11 C13 1.398(8) .
C11 H11 0.9300 .
C12 C13 1.365(7) .
C12 H12 0.9300 .
C13 C14 1.513(7) .
C14 O7 1.236(6) .
C14 O6 1.281(7) .
C15 O4 1.244(7) .
C15 O3 1.270(7) .
C15 C16 1.534(7) .
C16 C17 1.372(8) .
C16 C18 1.382(8) .
C17 C20 1.377(7) .
C17 H17 0.9300 .
C18 C19 1.357(8) .
C18 H18 0.9300 .
C19 C21 1.382(9) .
C19 H19 0.9300 .
C20 C21 1.395(8) .
C20 H20 0.9300 .
C21 C22 1.483(7) .
C22 C23 1.387(9) .
C22 C24 1.424(9) .
C23 C26 1.379(8) .
C23 H23 0.9300 .
C24 C25 1.381(8) .
C24 H24 0.9300 .
C25 C27 1.379(8) .
C25 H25 0.9300 .
C26 C27 1.398(9) .
C26 H26 0.9300 .
C27 C28 1.484(7) .
C28 O2 1.253(7) .
C28 O1 1.260(7) .
C29 N1 1.335(7) .
C29 N2 1.346(6) .
C29 H29 0.9300 .
C30 C31 1.338(7) .
C30 N1 1.405(6) .
C30 H30 0.9300 .
C31 N2 1.381(7) .
C31 H31 0.9300 .
C32 C33 1.381(7) .
C32 C33 1.380(7) 3_665
C32 N2 1.423(7) .
C33 C32 1.380(7) 2_655
C33 H33 0.9300 .
C34 N3 1.336(7) .
C34 N4 1.369(7) .
C34 H34 0.9300 .
C35 C36 1.342(9) .
C35 N3 1.346(7) .
C35 H35 0.9300 .
C36 N4 1.375(7) .
C36 H36 0.9300 .
C37 C38 1.365(8) .
C37 C38 1.371(7) 2_665
C37 N4 1.441(7) .
C38 C37 1.371(7) 3_565
C38 H38 0.9300 .
C39 N5 1.311(6) .
C39 N6 1.345(7) .
C39 H39 0.9300 .
C40 C41 1.336(8) .
C40 N5 1.350(6) .
C40 H40 0.9300 .
C41 N6 1.371(6) .
C41 H41 0.9300 .
C42 C43 1.380(6) .
C42 C43 1.395(7) 3_765
C42 N6 1.437(6) .
C43 C42 1.395(7) 2_645
C43 H43 0.9300 .
C44 C45 1.331(7) .
C44 N7 1.401(7) .
C44 H44 0.9300 .
C45 N8 1.399(7) .
C45 H45 0.9300 .
C46 N7 1.295(6) .
C46 N8 1.357(6) .
C46 H46 0.9300 .
C47 C48 1.373(8) .
C47 C48 1.368(7) 2_755
C47 N8 1.437(5) .
C48 C47 1.368(7) 3_775
C48 H48 0.9300 .
N1 Zn1 1.959(4) .
N3 Zn1 2.053(5) .
N5 Zn2 2.003(5) .
N7 Zn2 2.051(4) .
O2 Zn2 1.995(4) .
O3 Zn2 1.955(4) 3_666
O6 Zn1 1.926(4) .
O8 Zn1 1.964(4) 2_556
Zn1 O8 1.964(4) 3_554
Zn2 O3 1.955(4) 2_654
C55 N9 1.178(14) .
C55 O14 1.491(15) .
C55 C56 1.550(15) .
C54 N9 1.654(17) .
C54 H54A 0.9600 .
C54 H54B 0.9600 .
C54 H54C 0.9600 .
N9 C53 1.401(16) .
C53 H53A 0.9600 .
C53 H53B 0.9600 .
C53 H53C 0.9600 .
C56 H56A 0.9600 .
C56 H56B 0.9600 .
C56 H56C 0.9600 .

loop_
_geom_torsion_atom_site_label_1
_geom_torsion_atom_site_label_2
_geom_torsion_atom_site_label_3
_geom_torsion_atom_site_label_4
_geom_torsion
_geom_torsion_site_symmetry_1
_geom_torsion_site_symmetry_4
O9 C1 C2 C3 174.3(6) . .
O8 C1 C2 C3 -4.3(8) . .
O9 C1 C2 C4 -4.9(9) . .
O8 C1 C2 C4 176.5(5) . .
C4 C2 C3 C6 -1.8(9) . .
C1 C2 C3 C6 179.0(5) . .
C3 C2 C4 C5 0.6(9) . .
C1 C2 C4 C5 179.8(6) . .
C2 C4 C5 C7 -0.2(10) . .
C2 C3 C6 C7 2.9(10) . .
C3 C6 C7 C5 -2.5(9) . .
C3 C6 C7 C8 179.2(6) . .
C4 C5 C7 C6 1.1(9) . .
C4 C5 C7 C8 179.4(6) . .
C6 C7 C8 C10 -148.6(6) . .
C5 C7 C8 C10 33.2(9) . .
C6 C7 C8 C9 36.4(9) . .
C5 C7 C8 C9 -141.8(6) . .
C10 C8 C9 C12 -2.8(10) . .
C7 C8 C9 C12 172.2(6) . .
C9 C8 C10 C11 2.7(10) . .
C7 C8 C10 C11 -172.3(6) . .
C8 C10 C11 C13 -1.4(10) . .
C8 C9 C12 C13 1.8(11) . .
C9 C12 C13 C11 -0.5(11) . .
C9 C12 C13 C14 -173.1(6) . .
C10 C11 C13 C12 0.3(10) . .
C10 C11 C13 C14 172.7(6) . .
C12 C13 C14 O7 152.9(6) . .
C11 C13 C14 O7 -19.5(9) . .
C12 C13 C14 O6 -23.4(9) . .
C11 C13 C14 O6 164.3(6) . .
O4 C15 C16 C17 -13.1(8) . .
O3 C15 C16 C17 164.8(5) . .
O4 C15 C16 C18 167.5(6) . .
O3 C15 C16 C18 -14.5(8) . .
C18 C16 C17 C20 1.6(8) . .
C15 C16 C17 C20 -177.8(5) . .
C17 C16 C18 C19 0.7(9) . .
C15 C16 C18 C19 -180.0(6) . .
C16 C18 C19 C21 -1.3(10) . .
C16 C17 C20 C21 -3.3(9) . .
C18 C19 C21 C20 -0.4(9) . .
C18 C19 C21 C22 -179.8(6) . .
C17 C20 C21 C19 2.7(9) . .
C17 C20 C21 C22 -177.8(5) . .
C19 C21 C22 C23 146.2(6) . .
C20 C21 C22 C23 -33.3(8) . .
C19 C21 C22 C24 -39.2(9) . .
C20 C21 C22 C24 141.4(6) . .
C24 C22 C23 C26 1.2(9) . .
C21 C22 C23 C26 176.1(6) . .
C23 C22 C24 C25 -3.4(9) . .
C21 C22 C24 C25 -178.3(5) . .
C22 C24 C25 C27 2.6(9) . .
C22 C23 C26 C27 2.1(10) . .
C24 C25 C27 C26 0.6(9) . .
C24 C25 C27 C28 -178.9(5) . .
C23 C26 C27 C25 -3.0(9) . .
C23 C26 C27 C28 176.6(6) . .
C25 C27 C28 O2 -4.0(8) . .
C26 C27 C28 O2 176.4(5) . .
C25 C27 C28 O1 179.9(5) . .
C26 C27 C28 O1 0.3(8) . .
N1 C30 C31 N2 -1.3(6) . .
C33 C32 C33 C32 -0.9(11) 3_665 2_655
N2 C32 C33 C32 -176.7(3) . 2_655
N3 C35 C36 N4 0.9(7) . .
C38 C37 C38 C37 -2.0(11) 2_665 3_565
N4 C37 C38 C37 -174.9(3) . 3_565
N5 C40 C41 N6 1.2(6) . .
C43 C42 C43 C42 -1.5(10) 3_765 2_645
N6 C42 C43 C42 -178.9(3) . 2_645
N7 C44 C45 N8 -0.5(7) . .
C48 C47 C48 C47 -0.4(11) 2_755 3_775
N8 C47 C48 C47 178.7(3) . 3_775
N2 C29 N1 C30 -0.5(5) . .
N2 C29 N1 Zn1 -174.4(3) . .
C31 C30 N1 C29 1.1(6) . .
C31 C30 N1 Zn1 175.4(4) . .
N1 C29 N2 C31 -0.3(6) . .
N1 C29 N2 C32 -177.9(4) . .
C30 C31 N2 C29 1.0(6) . .
C30 C31 N2 C32 178.6(5) . .
C33 C32 N2 C29 -41.9(8) . .
C33 C32 N2 C29 142.2(5) 3_665 .
C33 C32 N2 C31 141.0(5) . .
C33 C32 N2 C31 -35.0(8) 3_665 .
N4 C34 N3 C35 0.3(6) . .
N4 C34 N3 Zn1 171.2(3) . .
C36 C35 N3 C34 -0.8(6) . .
C36 C35 N3 Zn1 -172.0(4) . .
N3 C34 N4 C36 0.2(6) . .
N3 C34 N4 C37 -176.6(4) . .
C35 C36 N4 C34 -0.7(6) . .
C35 C36 N4 C37 176.3(5) . .
C38 C37 N4 C34 -110.8(6) . .
C38 C37 N4 C34 76.1(7) 2_665 .
C38 C37 N4 C36 72.9(7) . .
C38 C37 N4 C36 -100.1(7) 2_665 .
N6 C39 N5 C40 2.2(6) . .
N6 C39 N5 Zn2 -176.5(3) . .
C41 C40 N5 C39 -2.1(6) . .
C41 C40 N5 Zn2 176.7(4) . .
N5 C39 N6 C41 -1.5(6) . .
N5 C39 N6 C42 179.2(4) . .
C40 C41 N6 C39 0.1(6) . .
C40 C41 N6 C42 179.4(5) . .
C43 C42 N6 C39 34.4(7) . .
C43 C42 N6 C39 -143.2(5) 3_765 .
C43 C42 N6 C41 -144.7(5) . .
C43 C42 N6 C41 37.7(7) 3_765 .
N8 C46 N7 C44 -3.2(6) . .
N8 C46 N7 Zn2 -168.9(4) . .
C45 C44 N7 C46 2.3(7) . .
C45 C44 N7 Zn2 169.7(4) . .
N7 C46 N8 C45 3.0(7) . .
N7 C46 N8 C47 179.5(5) . .
C44 C45 N8 C46 -1.4(7) . .
C44 C45 N8 C47 -178.1(5) . .
C48 C47 N8 C46 50.1(8) . .
C48 C47 N8 C46 -130.9(6) 2_755 .
C48 C47 N8 C45 -134.0(6) . .
C48 C47 N8 C45 45.1(8) 2_755 .
O1 C28 O2 Zn2 -4.6(6) . .
C27 C28 O2 Zn2 179.5(4) . .
O4 C15 O3 Zn2 3.4(8) . 3_666
C16 C15 O3 Zn2 -174.5(3) . 3_666
O7 C14 O6 Zn1 3.1(8) . .
C13 C14 O6 Zn1 179.0(4) . .
O9 C1 O8 Zn1 -4.7(7) . 2_556
C2 C1 O8 Zn1 173.9(4) . 2_556
C14 O6 Zn1 N1 62.1(5) . .
C14 O6 Zn1 O8 -160.4(4) . 3_554
C14 O6 Zn1 N3 -61.8(4) . .
C29 N1 Zn1 O6 103.0(5) . .
C30 N1 Zn1 O6 -69.7(4) . .
C29 N1 Zn1 O8 -24.3(5) . 3_554
C30 N1 Zn1 O8 163.0(4) . 3_554
C29 N1 Zn1 N3 -130.4(4) . .
C30 N1 Zn1 N3 56.9(4) . .
C34 N3 Zn1 O6 70.3(4) . .
C35 N3 Zn1 O6 -120.3(4) . .
C34 N3 Zn1 N1 -54.8(4) . .
C35 N3 Zn1 N1 114.5(4) . .
C34 N3 Zn1 O8 177.1(4) . 3_554
C35 N3 Zn1 O8 -13.5(4) . 3_554
C28 O2 Zn2 O3 160.9(3) . 2_654
C28 O2 Zn2 N5 46.0(4) . .
C28 O2 Zn2 N7 -74.7(4) . .
C39 N5 Zn2 O3 -114.4(5) . 2_654
C40 N5 Zn2 O3 67.1(4) . 2_654
C39 N5 Zn2 O2 -2.8(5) . .
C40 N5 Zn2 O2 178.7(4) . .
C39 N5 Zn2 N7 121.9(4) . .
C40 N5 Zn2 N7 -56.6(4) . .
C46 N7 Zn2 O3 -9.7(6) . 2_654
C44 N7 Zn2 O3 -173.4(4) . 2_654
C46 N7 Zn2 O2 -119.9(5) . .
C44 N7 Zn2 O2 76.4(5) . .
C46 N7 Zn2 N5 103.1(5) . .
C44 N7 Zn2 N5 -60.6(4) . .
O14 C55 N9 C53 176.1(10) . .
C56 C55 N9 C53 0(2) . .
O14 C55 N9 C54 -0.5(17) . .
C56 C55 N9 C54 -176.4(9) . .
